data_2105355
loop_
_publ_author_name
'Edstroem, K.'
'Thomas, J.O.'
'Farrington, G.C.'

_publ_section_title
;
 A single-crystal x-ray diffraction study of the ion exchange of Cd2+ into
 Ag+ beta-alumina
;
_journal_name_full 'Acta Crystallographica B (39,1983-)'
_journal_page_first 643
_journal_page_last 650
_journal_volume 47
_journal_year 1991
_chemical_formula_sum 'Ag1.22 Al11 O17.11'
_space_group_IT_number 194
_symmetry_space_group_name_Hall '-P 6c 2c'
_symmetry_space_group_name_H-M 'P 63/m m c'
_cell_angle_alpha 90
_cell_angle_beta 90
_cell_angle_gamma 120
_cell_formula_units_Z 2
_cell_length_a 5.5914
_cell_length_b 5.5914
_cell_length_c 22.43
_cell_volume 607.297
_citation_journal_id_ASTM ASBSDK
_cod_data_source_file silver1-2_586.cif
_cod_data_source_block Ag1.22Al11O17.11
_cod_original_cell_volume 607.2969
_cod_database_code 2105355

loop_
_symmetry_equiv_pos_as_xyz
x,y,z
x-y,x,z+1/2
-y,x-y,z
-x,-y,z+1/2
-x+y,-x,z
y,-x+y,z+1/2
-y,-x,-z+1/2
x-y,-y,-z
x,x-y,-z+1/2
y,x,-z
-x+y,y,-z+1/2
-x,-x+y,-z
-x,-y,-z
-x+y,-x,-z-1/2
y,-x+y,-z
x,y,-z-1/2
x-y,x,-z
-y,x-y,-z-1/2
y,x,z-1/2
-x+y,y,z
-x,-x+y,z-1/2
-y,-x,z
x-y,-y,z-1/2
x,x-y,z

loop_
_atom_site_label
_atom_site_type_symbol
_atom_site_fract_x
_atom_site_fract_y
_atom_site_fract_z
_atom_site_occupancy
_atom_site_U_iso_or_equiv
Al3 Al+3 0.3333 0.6667 0.02495 1 0.0
Ag2 Ag+1 0.778 0.222 0.25 0.105 0.0
O2 O-2 0.6667 0.3333 0.05536 1 0.0
O5 O-2 0.3333 0.6667 0.25 1 0.0
Ag1 Ag+1 0.70476 0.29524 0.25 0.168 0.0
Al2 Al+3 -0.168 -0.336 0.1065 0.963 0.0
Ag3 Ag+1 0.97628 0.02372 0.25 0.134 0.0
Al4 Al+3 0.3333 0.6667 0.17573 1 0.0
O6 O-2 0.15698 0.31396 0.0502 1 0.0
Al5 Al+3 0 0 0 1 0.0
O3 O-2 0 0 0.14299 1 0.0
O1 O-2 0.50288 0.49712 0.14646 1 0.0
Al1 Al+3 -0.1596 -0.3192 0.17572 0.037 0.0
O4 O-2 0.8333 0.1667 0.25 0.037 0.0
